data_1010943
loop_
_publ_author_name
'Aminoff, G'

_publ_section_title
;
Ueber Berylliumoxyd als Mineral und dessen Kristallstruktur.
;
_journal_coden_ASTM ZEKGAX
_journal_name_full
;
Zeitschrift fuer Kristallographie, Kristallgeometrie, Kristallphysik,
Kristallchemie (-144,1977)
;
_journal_page_first 113
_journal_page_last 122
_journal_volume 62
_journal_year 1925
_chemical_compound_source 'from Langban, Sweden'
_chemical_formula_structural 'Be O'
_chemical_formula_sum 'Be O'
_chemical_name_mineral Bromellite
_chemical_name_systematic 'Beryllium oxide'
_space_group_IT_number 186
_symmetry_cell_setting hexagonal
_symmetry_Int_Tables_number 186
_symmetry_space_group_name_Hall 'P 6c -2c'
_symmetry_space_group_name_H-M 'P 63 m c'
_cell_angle_alpha 90
_cell_angle_beta 90
_cell_angle_gamma 120
_cell_formula_units_Z 2
_cell_length_a 2.685
_cell_length_b 2.685
_cell_length_c 4.369
_cell_volume 27.3
_cod_database_code 1010943

loop_
_symmetry_equiv_pos_as_xyz
x,y,z
-y,x-y,z
y-x,-x,z
-y,-x,z
y-x,y,z
x,x-y,z
-x,-y,1/2+z
y,y-x,1/2+z
x-y,x,1/2+z
y,x,1/2+z
x-y,-y,1/2+z
-x,y-x,1/2+z

loop_
_atom_site_label
_atom_site_type_symbol
_atom_site_symmetry_multiplicity
_atom_site_Wyckoff_symbol
_atom_site_fract_x
_atom_site_fract_y
_atom_site_fract_z
_atom_site_occupancy
_atom_site_attached_hydrogens
_atom_site_calc_flag
Be1 Be2+ 2 b 0.3333 0.6667 0. 1. 0 d
O1 O2- 2 b 0.3333 0.6667 0.375 1. 0 d

loop_
_atom_type_symbol
_atom_type_oxidation_number
Be2+ 2.000
O2- -2.000

loop_
_cod_related_entry_id
_cod_related_entry_database
_cod_related_entry_code
1 ChemSpider 8394849
2 AMCSD 0017664
